data_4037182
loop_
_publ_author_name
'Zheng, Danqing'
'Liu, Tong'
'Liu, Xia'
'Fan, Xiaona'
'Wu, Jie'

_publ_section_title
;
 Route for the Generation of Trifluoromethyl-Substituted
 Pyrrplo[3,2-c]quinolines.
;
_journal_issue 19
_journal_name_full 'The Journal of organic chemistry'
_journal_page_first 9428
_journal_page_last 9432
_journal_paper_doi 10.1021/acs.joc.6b01669
_journal_volume 81
_journal_year 2016
_chemical_formula_sum 'C22 H17 F3 N2 O2'
_chemical_formula_weight 398.37
_space_group_crystal_system monoclinic
_space_group_IT_number 15
_space_group_name_Hall '-C 2yc'
_space_group_name_H-M_alt 'C 1 2/c 1'
_atom_sites_solution_hydrogens mixed
_audit_creation_method SHELXL-2014/7
_cell_angle_alpha 90
_cell_angle_beta 113.188(5)
_cell_angle_gamma 90
_cell_formula_units_Z 8
_cell_length_a 15.056(5)
_cell_length_b 18.465(6)
_cell_length_c 14.884(7)
_cell_measurement_reflns_used 2332
_cell_measurement_temperature 223(2)
_cell_measurement_theta_max 23.23
_cell_measurement_theta_min 2.66
_cell_volume 3804(3)
_computing_cell_refinement 'Bruker SAINT'
_computing_data_collection 'Bruker APEX2'
_computing_data_reduction 'Bruker SAINT'
_computing_molecular_graphics 'Bruker SHELXTL'
_computing_publication_material 'Bruker SHELXTL'
_computing_structure_refinement 'SHELXL-2014/7 (Sheldrick, 2014)'
_computing_structure_solution 'SHELXS-97 (Sheldrick, 2008)'
_diffrn_ambient_temperature 223(2)
_diffrn_measured_fraction_theta_full 0.996
_diffrn_measured_fraction_theta_max 0.990
_diffrn_measurement_device_type 'Bruker APEX-II CCD'
_diffrn_measurement_method '\f and \w scans'
_diffrn_radiation_type MoK\a
_diffrn_radiation_wavelength 0.71073
_diffrn_reflns_av_R_equivalents 0.0542
_diffrn_reflns_av_unetI/netI 0.0604
_diffrn_reflns_Laue_measured_fraction_full 0.996
_diffrn_reflns_Laue_measured_fraction_max 0.990
_diffrn_reflns_limit_h_max 10
_diffrn_reflns_limit_h_min -19
_diffrn_reflns_limit_k_max 24
_diffrn_reflns_limit_k_min -23
_diffrn_reflns_limit_l_max 19
_diffrn_reflns_limit_l_min -19
_diffrn_reflns_number 13402
_diffrn_reflns_point_group_measured_fraction_full 0.996
_diffrn_reflns_point_group_measured_fraction_max 0.990
_diffrn_reflns_theta_full 25.242
_diffrn_reflns_theta_max 27.557
_diffrn_reflns_theta_min 1.839
_exptl_absorpt_coefficient_mu 0.110
_exptl_absorpt_correction_T_max 0.746
_exptl_absorpt_correction_T_min 0.630
_exptl_absorpt_correction_type multi-scan
_exptl_absorpt_process_details sadabs
_exptl_crystal_colour white
_exptl_crystal_density_diffrn 1.391
_exptl_crystal_description block
_exptl_crystal_F_000 1648
_exptl_crystal_size_max 0.600
_exptl_crystal_size_mid 0.180
_exptl_crystal_size_min 0.150
_refine_diff_density_max 0.320
_refine_diff_density_min -0.218
_refine_diff_density_rms 0.055
_refine_ls_extinction_method none
_refine_ls_goodness_of_fit_ref 0.994
_refine_ls_hydrogen_treatment mixed
_refine_ls_matrix_type full
_refine_ls_number_parameters 268
_refine_ls_number_reflns 4368
_refine_ls_number_restraints 0
_refine_ls_restrained_S_all 0.994
_refine_ls_R_factor_all 0.1130
_refine_ls_R_factor_gt 0.0552
_refine_ls_shift/su_max 0.003
_refine_ls_shift/su_mean 0.000
_refine_ls_structure_factor_coef Fsqd
_refine_ls_weighting_details 'w=1/[\s^2^(Fo^2^)+(0.1082P)^2^] where P=(Fo^2^+2Fc^2^)/3'
_refine_ls_weighting_scheme calc
_refine_ls_wR_factor_gt 0.1573
_refine_ls_wR_factor_ref 0.1895
_reflns_Friedel_coverage 0.000
_reflns_number_gt 2444
_reflns_number_total 4368
_reflns_threshold_expression 'I > 2\s(I)'
_cod_data_source_file jo6b01669_si_002.cif
_cod_data_source_block mo_60413aa
_cod_original_cell_volume 3804(2)
_cod_original_sg_symbol_H-M 'C 2/c'
_cod_database_code 4037182
_shelx_shelxl_version_number 2014/7
_shelx_space_group_comment
; 
The symmetry employed for this shelxl refinement is uniquely defined 
by the following loop, which should always be used as a source of 
symmetry information in preference to the above space-group names. 
They are only intended as comments. 
;
_shelx_estimated_absorpt_t_min 0.937
_shelx_estimated_absorpt_t_max 0.984

loop_
_space_group_symop_operation_xyz
'x, y, z'
'-x, y, -z+1/2'
'x+1/2, y+1/2, z'
'-x+1/2, y+1/2, -z+1/2'
'-x, -y, -z'
'x, -y, z-1/2'
'-x+1/2, -y+1/2, -z'
'x+1/2, -y+1/2, z-1/2'

loop_
_atom_site_label
_atom_site_type_symbol
_atom_site_fract_x
_atom_site_fract_y
_atom_site_fract_z
_atom_site_U_iso_or_equiv
_atom_site_adp_type
_atom_site_occupancy
_atom_site_site_symmetry_order
_atom_site_calc_flag
_atom_site_refinement_flags_posn
_atom_site_refinement_flags_adp
N1 N 0.81879(15) 0.21728(10) 0.20931(15) 0.0422(5) Uani 1 1 d . .
N2 N 0.95315(15) 0.09592(10) 0.06817(15) 0.0396(5) Uani 1 1 d . .
H2 H 0.960(2) 0.0457(19) 0.056(2) 0.077(10) Uiso 1 1 d . .
O1 O 1.07603(16) 0.18137(9) -0.06451(16) 0.0655(6) Uani 1 1 d . .
O2 O 1.04838(15) 0.06407(8) -0.05281(14) 0.0563(5) Uani 1 1 d . .
F1 F 0.91690(13) 0.36349(8) 0.17296(13) 0.0690(5) Uani 1 1 d . .
F2 F 0.80498(13) 0.33870(8) 0.03625(12) 0.0630(5) Uani 1 1 d . .
F3 F 0.77362(15) 0.35015(9) 0.16304(17) 0.0846(7) Uani 1 1 d . .
C1 C 0.85664(17) 0.24436(12) 0.15172(17) 0.0366(5) Uani 1 1 d . .
C2 C 0.90774(16) 0.20307(12) 0.10670(16) 0.0346(5) Uani 1 1 d . .
C3 C 0.95851(17) 0.21668(11) 0.04475(16) 0.0352(5) Uani 1 1 d . .
C4 C 0.98451(18) 0.14924(11) 0.02288(17) 0.0378(6) Uani 1 1 d . .
C5 C 0.90816(17) 0.12783(11) 0.12064(16) 0.0347(5) Uani 1 1 d . .
C6 C 0.86867(17) 0.09554(12) 0.18324(17) 0.0379(5) Uani 1 1 d . .
C7 C 0.87063(19) 0.02079(13) 0.20332(19) 0.0466(6) Uani 1 1 d . .
H7 H 0.8982 -0.0117 0.1729 0.056 Uiso 1 1 calc R U
C8 C 0.8328(2) -0.00454(14) 0.2666(2) 0.0536(7) Uani 1 1 d . .
H8 H 0.8335 -0.0545 0.2791 0.064 Uiso 1 1 calc R U
C9 C 0.7929(2) 0.04333(15) 0.3129(2) 0.0563(7) Uani 1 1 d . .
H9 H 0.7679 0.0255 0.3574 0.068 Uiso 1 1 calc R U
C10 C 0.7897(2) 0.11542(15) 0.2944(2) 0.0531(7) Uani 1 1 d . .
H10 H 0.7625 0.1470 0.3261 0.064 Uiso 1 1 calc R U
C11 C 0.82685(18) 0.14353(12) 0.22815(18) 0.0406(6) Uani 1 1 d . .
C12 C 0.83808(19) 0.32453(13) 0.13093(19) 0.0434(6) Uani 1 1 d . .
C13 C 0.98573(17) 0.28673(12) 0.01267(17) 0.0377(6) Uani 1 1 d . .
C14 C 1.0651(2) 0.32392(13) 0.0743(2) 0.0498(7) Uani 1 1 d . .
H14 H 1.0998 0.3065 0.1379 0.060 Uiso 1 1 calc R U
C15 C 1.0948(2) 0.38687(14) 0.0439(2) 0.0599(8) Uani 1 1 d . .
H15 H 1.1488 0.4121 0.0875 0.072 Uiso 1 1 calc R U
C16 C 1.0463(2) 0.41308(13) -0.0493(3) 0.0607(8) Uani 1 1 d . .
C17 C 0.9664(3) 0.37634(16) -0.1100(2) 0.0655(9) Uani 1 1 d . .
H17 H 0.9315 0.3941 -0.1734 0.079 Uiso 1 1 calc R U
C18 C 0.9355(2) 0.31342(14) -0.0801(2) 0.0543(7) Uani 1 1 d . .
H18 H 0.8804 0.2890 -0.1231 0.065 Uiso 1 1 calc R U
C19 C 1.0807(3) 0.48121(17) -0.0822(3) 0.0960(13) Uani 1 1 d . .
H19A H 1.1349 0.5015 -0.0279 0.144 Uiso 1 1 calc R U
H19B H 1.0285 0.5162 -0.1050 0.144 Uiso 1 1 calc R U
H19C H 1.1008 0.4696 -0.1350 0.144 Uiso 1 1 calc R U
C20 C 1.0381(2) 0.12651(12) -0.03508(19) 0.0434(6) Uani 1 1 d . .
C21 C 1.1308(3) 0.16465(16) -0.1225(3) 0.0733(10) Uani 1 1 d . .
H21A H 1.0911 0.1366 -0.1803 0.088 Uiso 1 1 calc R U
H21B H 1.1878 0.1358 -0.0841 0.088 Uiso 1 1 calc R U
C22 C 1.1602(3) 0.2328(2) -0.1521(3) 0.0912(12) Uani 1 1 d . .
H22A H 1.1043 0.2639 -0.1816 0.137 Uiso 1 1 calc R U
H22B H 1.1887 0.2232 -0.1992 0.137 Uiso 1 1 calc R U
H22C H 1.2074 0.2567 -0.0952 0.137 Uiso 1 1 calc R U

loop_
_atom_site_aniso_label
_atom_site_aniso_U_11
_atom_site_aniso_U_22
_atom_site_aniso_U_33
_atom_site_aniso_U_23
_atom_site_aniso_U_13
_atom_site_aniso_U_12
N1 0.0486(12) 0.0373(11) 0.0486(12) -0.0040(9) 0.0278(10) 0.0001(9)
N2 0.0546(13) 0.0273(10) 0.0504(12) -0.0030(9) 0.0352(11) -0.0038(9)
O1 0.1056(16) 0.0322(9) 0.1001(16) 0.0005(9) 0.0850(14) -0.0043(9)
O2 0.0908(15) 0.0301(9) 0.0753(13) -0.0074(8) 0.0620(12) -0.0076(9)
F1 0.0709(11) 0.0371(8) 0.0803(12) -0.0003(7) 0.0097(10) -0.0103(8)
F2 0.0765(11) 0.0497(9) 0.0526(10) 0.0086(7) 0.0145(9) 0.0160(8)
F3 0.1140(15) 0.0456(9) 0.1369(17) 0.0132(10) 0.0950(15) 0.0294(9)
C1 0.0386(13) 0.0329(11) 0.0400(13) -0.0060(10) 0.0174(11) -0.0016(9)
C2 0.0380(12) 0.0309(11) 0.0383(13) -0.0020(9) 0.0186(11) -0.0020(9)
C3 0.0433(13) 0.0283(11) 0.0381(13) -0.0004(9) 0.0203(11) -0.0012(9)
C4 0.0510(14) 0.0287(11) 0.0434(14) -0.0016(9) 0.0289(12) -0.0049(10)
C5 0.0406(13) 0.0311(11) 0.0375(13) -0.0044(9) 0.0209(11) -0.0032(9)
C6 0.0426(13) 0.0359(12) 0.0415(13) -0.0043(10) 0.0233(11) -0.0054(10)
C7 0.0617(16) 0.0344(12) 0.0588(16) -0.0018(11) 0.0401(14) -0.0033(11)
C8 0.0738(19) 0.0392(13) 0.0660(18) 0.0034(12) 0.0471(16) -0.0068(12)
C9 0.0704(19) 0.0527(16) 0.0654(18) 0.0064(13) 0.0478(16) -0.0034(14)
C10 0.0640(18) 0.0503(15) 0.0642(18) -0.0021(13) 0.0456(16) 0.0012(13)
C11 0.0436(14) 0.0394(12) 0.0465(14) -0.0042(10) 0.0261(12) -0.0025(10)
C12 0.0463(14) 0.0361(12) 0.0510(16) -0.0021(11) 0.0225(12) 0.0041(11)
C13 0.0473(14) 0.0301(11) 0.0455(14) 0.0007(10) 0.0287(12) 0.0008(10)
C14 0.0553(16) 0.0412(14) 0.0563(17) 0.0014(12) 0.0257(14) -0.0077(12)
C15 0.0661(19) 0.0400(14) 0.084(2) -0.0037(14) 0.0404(17) -0.0129(13)
C16 0.083(2) 0.0328(13) 0.095(2) 0.0078(15) 0.066(2) 0.0034(14)
C17 0.083(2) 0.0541(17) 0.067(2) 0.0267(15) 0.0387(19) 0.0109(17)
C18 0.0620(18) 0.0472(15) 0.0537(17) 0.0082(12) 0.0226(15) 0.0013(13)
C19 0.130(3) 0.0492(18) 0.149(4) 0.025(2) 0.099(3) 0.001(2)
C20 0.0619(16) 0.0295(12) 0.0536(15) 0.0011(10) 0.0388(14) -0.0047(11)
C21 0.112(3) 0.0470(16) 0.105(3) 0.0063(16) 0.091(2) 0.0026(16)
C22 0.119(3) 0.079(2) 0.118(3) 0.017(2) 0.091(3) -0.004(2)

loop_
_atom_type_symbol
_atom_type_description
_atom_type_scat_dispersion_real
_atom_type_scat_dispersion_imag
_atom_type_scat_source
C C 0.0033 0.0016 'International Tables Vol C Tables 4.2.6.8 and 6.1.1.4'
H H 0.0000 0.0000 'International Tables Vol C Tables 4.2.6.8 and 6.1.1.4'
N N 0.0061 0.0033 'International Tables Vol C Tables 4.2.6.8 and 6.1.1.4'
O O 0.0106 0.0060 'International Tables Vol C Tables 4.2.6.8 and 6.1.1.4'
F F 0.0171 0.0103 'International Tables Vol C Tables 4.2.6.8 and 6.1.1.4'

loop_
_geom_angle_atom_site_label_1
_geom_angle_atom_site_label_2
_geom_angle_atom_site_label_3
_geom_angle
C1 N1 C11 119.0(2)
C5 N2 C4 108.48(19)
C5 N2 H2 131(2)
C4 N2 H2 121(2)
C20 O1 C21 117.3(2)
N1 C1 C2 124.2(2)
N1 C1 C12 114.6(2)
C2 C1 C12 121.1(2)
C5 C2 C1 115.6(2)
C5 C2 C3 107.22(19)
C1 C2 C3 137.1(2)
C4 C3 C2 105.42(18)
C4 C3 C13 124.6(2)
C2 C3 C13 129.92(19)
N2 C4 C3 110.2(2)
N2 C4 C20 117.43(19)
C3 C4 C20 132.4(2)
N2 C5 C2 108.64(19)
N2 C5 C6 129.1(2)
C2 C5 C6 122.3(2)
C11 C6 C7 119.6(2)
C11 C6 C5 115.5(2)
C7 C6 C5 124.8(2)
C8 C7 C6 120.2(2)
C8 C7 H7 119.9
C6 C7 H7 119.9
C7 C8 C9 120.2(2)
C7 C8 H8 119.9
C9 C8 H8 119.9
C10 C9 C8 120.6(2)
C10 C9 H9 119.7
C8 C9 H9 119.7
C9 C10 C11 120.8(2)
C9 C10 H10 119.6
C11 C10 H10 119.6
N1 C11 C6 123.1(2)
N1 C11 C10 118.4(2)
C6 C11 C10 118.5(2)
F1 C12 F2 106.8(2)
F1 C12 F3 106.5(2)
F2 C12 F3 106.9(2)
F1 C12 C1 112.2(2)
F2 C12 C1 111.9(2)
F3 C12 C1 112.1(2)
C14 C13 C18 118.8(2)
C14 C13 C3 119.8(2)
C18 C13 C3 121.3(2)
C13 C14 C15 120.7(3)
C13 C14 H14 119.7
C15 C14 H14 119.7
C16 C15 C14 120.9(3)
C16 C15 H15 119.5
C14 C15 H15 119.5
C17 C16 C15 118.1(3)
C17 C16 C19 121.5(3)
C15 C16 C19 120.4(3)
C16 C17 C18 121.5(3)
C16 C17 H17 119.3
C18 C17 H17 119.3
C13 C18 C17 120.0(3)
C13 C18 H18 120.0
C17 C18 H18 120.0
C16 C19 H19A 109.5
C16 C19 H19B 109.5
H19A C19 H19B 109.5
C16 C19 H19C 109.5
H19A C19 H19C 109.5
H19B C19 H19C 109.5
O2 C20 O1 123.5(2)
O2 C20 C4 123.6(2)
O1 C20 C4 112.9(2)
O1 C21 C22 108.0(3)
O1 C21 H21A 110.1
C22 C21 H21A 110.1
O1 C21 H21B 110.1
C22 C21 H21B 110.1
H21A C21 H21B 108.4
C21 C22 H22A 109.5
C21 C22 H22B 109.5
H22A C22 H22B 109.5
C21 C22 H22C 109.5
H22A C22 H22C 109.5
H22B C22 H22C 109.5

loop_
_geom_bond_atom_site_label_1
_geom_bond_atom_site_label_2
_geom_bond_distance
N1 C1 1.302(3)
N1 C11 1.386(3)
N2 C5 1.354(3)
N2 C4 1.377(3)
N2 H2 0.96(3)
O1 C20 1.320(3)
O1 C21 1.442(3)
O2 C20 1.206(3)
F1 C12 1.316(3)
F2 C12 1.323(3)
F3 C12 1.327(3)
C1 C2 1.424(3)
C1 C12 1.516(3)
C2 C5 1.404(3)
C2 C3 1.433(3)
C3 C4 1.382(3)
C3 C13 1.491(3)
C4 C20 1.456(3)
C5 C6 1.419(3)
C6 C11 1.400(3)
C6 C7 1.410(3)
C7 C8 1.361(3)
C7 H7 0.9400
C8 C9 1.394(4)
C8 H8 0.9400
C9 C10 1.356(4)
C9 H9 0.9400
C10 C11 1.410(3)
C10 H10 0.9400
C13 C14 1.371(3)
C13 C18 1.378(4)
C14 C15 1.384(4)
C14 H14 0.9400
C15 C16 1.375(4)
C15 H15 0.9400
C16 C17 1.367(4)
C16 C19 1.514(4)
C17 C18 1.388(4)
C17 H17 0.9400
C18 H18 0.9400
C19 H19A 0.9700
C19 H19B 0.9700
C19 H19C 0.9700
C21 C22 1.459(4)
C21 H21A 0.9800
C21 H21B 0.9800
C22 H22A 0.9700
C22 H22B 0.9700
C22 H22C 0.9700

loop_
_geom_hbond_atom_site_label_D
_geom_hbond_atom_site_label_H
_geom_hbond_atom_site_label_A
_geom_hbond_distance_DH
_geom_hbond_distance_HA
_geom_hbond_distance_DA
_geom_hbond_angle_DHA
_geom_hbond_site_symmetry_A
N2 H2 O2 0.96(3) 2.03(3) 2.962(3) 163(3) 5_755

loop_
_geom_torsion_atom_site_label_1
_geom_torsion_atom_site_label_2
_geom_torsion_atom_site_label_3
_geom_torsion_atom_site_label_4
_geom_torsion
C11 N1 C1 C2 -0.8(4)
C11 N1 C1 C12 176.2(2)
N1 C1 C2 C5 5.7(3)
C12 C1 C2 C5 -171.2(2)
N1 C1 C2 C3 -177.5(3)
C12 C1 C2 C3 5.6(4)
C5 C2 C3 C4 1.4(3)
C1 C2 C3 C4 -175.5(3)
C5 C2 C3 C13 -175.0(2)
C1 C2 C3 C13 8.0(5)
C5 N2 C4 C3 -0.9(3)
C5 N2 C4 C20 178.0(2)
C2 C3 C4 N2 -0.4(3)
C13 C3 C4 N2 176.3(2)
C2 C3 C4 C20 -179.0(3)
C13 C3 C4 C20 -2.3(4)
C4 N2 C5 C2 1.8(3)
C4 N2 C5 C6 -176.4(2)
C1 C2 C5 N2 175.7(2)
C3 C2 C5 N2 -2.0(3)
C1 C2 C5 C6 -6.0(3)
C3 C2 C5 C6 176.3(2)
N2 C5 C6 C11 179.6(2)
C2 C5 C6 C11 1.7(3)
N2 C5 C6 C7 0.8(4)
C2 C5 C6 C7 -177.2(2)
C11 C6 C7 C8 -0.5(4)
C5 C6 C7 C8 178.3(2)
C6 C7 C8 C9 -0.8(4)
C7 C8 C9 C10 1.1(4)
C8 C9 C10 C11 -0.1(4)
C1 N1 C11 C6 -4.2(4)
C1 N1 C11 C10 176.9(2)
C7 C6 C11 N1 -177.4(2)
C5 C6 C11 N1 3.6(3)
C7 C6 C11 C10 1.5(4)
C5 C6 C11 C10 -177.5(2)
C9 C10 C11 N1 177.8(3)
C9 C10 C11 C6 -1.2(4)
N1 C1 C12 F1 109.9(3)
C2 C1 C12 F1 -73.0(3)
N1 C1 C12 F2 -130.1(2)
C2 C1 C12 F2 47.0(3)
N1 C1 C12 F3 -10.0(3)
C2 C1 C12 F3 167.2(2)
C4 C3 C13 C14 -95.9(3)
C2 C3 C13 C14 79.9(3)
C4 C3 C13 C18 80.7(3)
C2 C3 C13 C18 -103.5(3)
C18 C13 C14 C15 -0.4(4)
C3 C13 C14 C15 176.3(2)
C13 C14 C15 C16 -1.0(4)
C14 C15 C16 C17 1.9(4)
C14 C15 C16 C19 -178.8(3)
C15 C16 C17 C18 -1.4(4)
C19 C16 C17 C18 179.3(3)
C14 C13 C18 C17 0.8(4)
C3 C13 C18 C17 -175.8(3)
C16 C17 C18 C13 0.1(5)
C21 O1 C20 O2 1.3(4)
C21 O1 C20 C4 179.9(3)
N2 C4 C20 O2 7.2(4)
C3 C4 C20 O2 -174.2(3)
N2 C4 C20 O1 -171.4(2)
C3 C4 C20 O1 7.1(4)
C20 O1 C21 C22 176.3(3)
